data_8100257
loop_
_publ_author_name
'Ernst, Richard D.'
'Basta, Rehan'
'Arif, Atta M.'

_publ_section_title
;
Crystal structure of a pleochroic modification of dichlorotris
(triphenylphospine)ruthenium, C~54~H~45~Cl~2~P~3~Ru, at 200 K
;
_journal_issue 1
_journal_name_full 'Zeitschrift f\"ur Kristallographie - New Crystal Structures'
_journal_page_first 49
_journal_page_last 51
_journal_volume 218
_journal_year 2003
_chemical_formula_structural 'C54 H45 Cl2 P3 Ru'
_chemical_formula_sum 'C54 H45 Cl2 P3 Ru'
_chemical_formula_weight 958.78
_space_group_IT_number 14
_symmetry_cell_setting monoclinic
_symmetry_space_group_name_Hall '-P 2yn'
_symmetry_space_group_name_H-M 'P 1 21/n 1'
_cell_angle_alpha 90.00
_cell_angle_beta 93.1955(7)
_cell_angle_gamma 90.00
_cell_formula_units_Z 4
_cell_length_a 12.8928(2)
_cell_length_b 16.5190(2)
_cell_length_c 20.8714(3)
_cell_measurement_temperature 200(1)
_cell_volume 4438.20(11)
_diffrn_ambient_temperature 200(1)
_exptl_crystal_density_diffrn 1.435
_refine_diff_density_rms 0.088
_cod_original_sg_symbol_H-M 'P 21/n'
_cod_original_formula_sum 'C54 H45 Cl2 P3 Ru1'
_cod_database_code 8100257

loop_
_symmetry_equiv_pos_as_xyz
'x, y, z'
'-x+1/2, y+1/2, -z+1/2'
'-x, -y, -z'
'x-1/2, -y-1/2, z-1/2'

loop_
_atom_site_label
_atom_site_type_symbol
_atom_site_fract_x
_atom_site_fract_y
_atom_site_fract_z
_atom_site_U_iso_or_equiv
_atom_site_adp_type
_atom_site_occupancy
_atom_site_symmetry_multiplicity
_atom_site_Wyckoff_symbol
_atom_site_calc_flag
_atom_site_refinement_flags
_atom_site_disorder_assembly
_atom_site_disorder_group
Ru1 Ru 0.825180(14) 0.255566(12) 0.901420(8) 0.01488(7) Uani 1 4 e d . . .
Cl1 Cl 0.77855(5) 0.14650(4) 0.83107(3) 0.02705(16) Uani 1 4 e d . . .
Cl2 Cl 0.88215(5) 0.33190(4) 0.99438(3) 0.02473(15) Uani 1 4 e d . . .
P1 P 0.66429(5) 0.22938(4) 0.94825(3) 0.01694(15) Uani 1 4 e d . . .
P2 P 1.01123(5) 0.24831(4) 0.88532(3) 0.01766(14) Uani 1 4 e d . . .
P3 P 0.78008(5) 0.35462(4) 0.83258(3) 0.01704(15) Uani 1 4 e d . . .
C1 C 0.71451(18) 0.16709(16) 1.01562(12) 0.0206(6) Uani 1 4 e d . . .
C2 C 0.7065(2) 0.18994(19) 1.07928(13) 0.0321(7) Uani 1 4 e d . . .
C3 C 0.7483(3) 0.1412(2) 1.12825(16) 0.0476(9) Uani 1 4 e d . . .
C4 C 0.8002(2) 0.0708(2) 1.11493(18) 0.0454(9) Uani 1 4 e d . . .
C5 C 0.8081(2) 0.0476(2) 1.05245(18) 0.0400(8) Uani 1 4 e d . . .
C6 C 0.7645(2) 0.09484(17) 1.00239(16) 0.0309(7) Uani 1 4 e d . . .
C7 C 0.56488(19) 0.16207(15) 0.91119(12) 0.0198(6) Uani 1 4 e d . . .
C8 C 0.5324(2) 0.17058(17) 0.84706(13) 0.0250(6) Uani 1 4 e d . . .
C9 C 0.4480(2) 0.12778(19) 0.82130(15) 0.0342(7) Uani 1 4 e d . . .
C10 C 0.3944(2) 0.07541(18) 0.85905(15) 0.0333(7) Uani 1 4 e d . . .
C11 C 0.4273(2) 0.06424(18) 0.92216(14) 0.0292(7) Uani 1 4 e d . . .
C12 C 0.5119(2) 0.10681(16) 0.94853(13) 0.0231(6) Uani 1 4 e d . . .
C13 C 0.58329(19) 0.30406(15) 0.98777(11) 0.0198(6) Uani 1 4 e d . . .
C14 C 0.4765(2) 0.29453(18) 0.99038(14) 0.0277(6) Uani 1 4 e d . . .
C15 C 0.4187(2) 0.35014(19) 1.02330(15) 0.0360(8) Uani 1 4 e d . . .
C16 C 0.4661(2) 0.41544(19) 1.05329(15) 0.0372(8) Uani 1 4 e d . . .
C17 C 0.5715(2) 0.42636(19) 1.04992(14) 0.0347(7) Uani 1 4 e d . . .
C18 C 0.6299(2) 0.37169(17) 1.01708(13) 0.0282(6) Uani 1 4 e d . . .
C19 C 1.07726(19) 0.19930(16) 0.95566(12) 0.0218(6) Uani 1 4 e d . . .
C20 C 1.0208(2) 0.16321(18) 1.00244(13) 0.0305(7) Uani 1 4 e d . . .
C21 C 1.0711(2) 0.1260(2) 1.05512(14) 0.0395(8) Uani 1 4 e d . . .
C22 C 1.1775(2) 0.1254(2) 1.06224(14) 0.0370(8) Uani 1 4 e d . . .
C23 C 1.2348(2) 0.16042(19) 1.01580(14) 0.0333(7) Uani 1 4 e d . . .
C24 C 1.1855(2) 0.19608(18) 0.96238(13) 0.0283(7) Uani 1 4 e d . . .
C25 C 1.08142(18) 0.34447(15) 0.88018(11) 0.0190(5) Uani 1 4 e d . . .
C26 C 1.1228(2) 0.38180(17) 0.93565(13) 0.0244(6) Uani 1 4 e d . . .
C27 C 1.1648(2) 0.45848(18) 0.93401(14) 0.0317(7) Uani 1 4 e d . . .
C28 C 1.1664(2) 0.49969(19) 0.87635(15) 0.0349(7) Uani 1 4 e d . . .
C29 C 1.1277(2) 0.46300(18) 0.82069(14) 0.0322(7) Uani 1 4 e d . . .
C30 C 1.0845(2) 0.38653(17) 0.82235(13) 0.0245(6) Uani 1 4 e d . . .
C31 C 1.06361(19) 0.18446(16) 0.82224(11) 0.0225(6) Uani 1 4 e d . . .
C32 C 1.0201(2) 0.10825(17) 0.81406(14) 0.0300(7) Uani 1 4 e d . . .
C33 C 1.0518(3) 0.0564(2) 0.76707(16) 0.0403(8) Uani 1 4 e d . . .
C34 C 1.1307(3) 0.0792(2) 0.72897(15) 0.0458(9) Uani 1 4 e d . . .
C35 C 1.1769(3) 0.1535(2) 0.73778(15) 0.0447(9) Uani 1 4 e d . . .
C36 C 1.1443(2) 0.2062(2) 0.78465(14) 0.0349(7) Uani 1 4 e d . . .
C37 C 0.64342(19) 0.35147(15) 0.80324(12) 0.0213(6) Uani 1 4 e d . . .
C38 C 0.6120(2) 0.32161(18) 0.74308(13) 0.0281(6) Uani 1 4 e d . . .
C39 C 0.5062(2) 0.3149(2) 0.72500(15) 0.0389(8) Uani 1 4 e d . . .
C40 C 0.4332(2) 0.3380(2) 0.76687(16) 0.0384(8) Uani 1 4 e d . . .
C41 C 0.4627(2) 0.36934(18) 0.82598(15) 0.0325(7) Uani 1 4 e d . . .
C42 C 0.5672(2) 0.37634(17) 0.84423(13) 0.0244(6) Uani 1 4 e d . . .
C43 C 0.84620(19) 0.35621(16) 0.75635(11) 0.0201(6) Uani 1 4 e d . . .
C44 C 0.8846(2) 0.28511(18) 0.73148(12) 0.0257(6) Uani 1 4 e d . . .
C45 C 0.9356(2) 0.2860(2) 0.67448(13) 0.0327(7) Uani 1 4 e d . . .
C46 C 0.9481(2) 0.3580(2) 0.64230(14) 0.0368(8) Uani 1 4 e d . . .
C47 C 0.9088(2) 0.4288(2) 0.66573(13) 0.0342(7) Uani 1 4 e d . . .
C48 C 0.8584(2) 0.42833(19) 0.72284(13) 0.0283(7) Uani 1 4 e d . . .
C49 C 0.79543(19) 0.46091(15) 0.85717(11) 0.0194(6) Uani 1 4 e d . . .
C50 C 0.8836(2) 0.48470(17) 0.89331(13) 0.0234(6) Uani 1 4 e d . . .
C51 C 0.9060(2) 0.56576(17) 0.90468(13) 0.0289(7) Uani 1 4 e d . . .
C52 C 0.8393(3) 0.62444(19) 0.88029(14) 0.0342(7) Uani 1 4 e d . . .
C53 C 0.7508(3) 0.60249(18) 0.84434(15) 0.0343(7) Uani 1 4 e d . . .
C54 C 0.7287(2) 0.52143(17) 0.83293(13) 0.0277(6) Uani 1 4 e d . . .
H2 H 0.670(2) 0.2406(18) 1.0902(13) 0.040(9) Uiso 1 4 e d . . .
H3 H 0.744(3) 0.155(2) 1.1725(18) 0.082(13) Uiso 1 4 e d . . .
H4 H 0.829(3) 0.038(2) 1.1506(16) 0.061(10) Uiso 1 4 e d . . .
H5 H 0.839(3) 0.001(2) 1.0425(15) 0.053(10) Uiso 1 4 e d . . .
H6 H 0.769(2) 0.0800(16) 0.9593(13) 0.027(8) Uiso 1 4 e d . . .
H8 H 0.5696(19) 0.2079(16) 0.8200(11) 0.024(7) Uiso 1 4 e d . . .
H9 H 0.426(2) 0.1343(18) 0.7778(14) 0.044(9) Uiso 1 4 e d . . .
H10 H 0.337(3) 0.048(2) 0.8409(15) 0.057(10) Uiso 1 4 e d . . .
H11 H 0.392(2) 0.0314(17) 0.9473(12) 0.029(8) Uiso 1 4 e d . . .
H12 H 0.5346(19) 0.0991(15) 0.9915(12) 0.017(7) Uiso 1 4 e d . . .
H14 H 0.443(2) 0.2505(17) 0.9705(13) 0.033(8) Uiso 1 4 e d . . .
H15 H 0.346(2) 0.3418(18) 1.0255(13) 0.041(9) Uiso 1 4 e d . . .
H16 H 0.429(2) 0.4525(19) 1.0761(13) 0.042(9) Uiso 1 4 e d . . .
H17 H 0.603(2) 0.4710(19) 1.0707(14) 0.043(9) Uiso 1 4 e d . . .
H18 H 0.704(2) 0.3749(15) 1.0160(11) 0.022(7) Uiso 1 4 e d . . .
H20 H 0.933(2) 0.1634(17) 0.9972(13) 0.043(8) Uiso 1 4 e d . . .
H21 H 1.028(2) 0.0989(18) 1.0862(14) 0.042(9) Uiso 1 4 e d . . .
H22 H 1.210(2) 0.1020(17) 1.0964(13) 0.032(8) Uiso 1 4 e d . . .
H23 H 1.310(2) 0.1573(17) 1.0198(13) 0.034(8) Uiso 1 4 e d . . .
H24 H 1.222(2) 0.2176(18) 0.9293(13) 0.036(8) Uiso 1 4 e d . . .
H26 H 1.1190(17) 0.3560(14) 0.9713(11) 0.008(6) Uiso 1 4 e d . . .
H27 H 1.185(2) 0.4864(17) 0.9721(13) 0.035(8) Uiso 1 4 e d . . .
H28 H 1.192(2) 0.5544(18) 0.8735(13) 0.035(8) Uiso 1 4 e d . . .
H29 H 1.127(2) 0.4897(17) 0.7816(13) 0.031(8) Uiso 1 4 e d . . .
H30 H 1.0574(18) 0.3639(15) 0.7847(11) 0.014(6) Uiso 1 4 e d . . .
H32 H 0.967(2) 0.0925(17) 0.8391(13) 0.035(8) Uiso 1 4 e d . . .
H33 H 1.023(2) 0.008(2) 0.7618(14) 0.045(10) Uiso 1 4 e d . . .
H34 H 1.151(2) 0.0449(19) 0.6971(14) 0.047(9) Uiso 1 4 e d . . .
H35 H 1.231(2) 0.1727(19) 0.7145(14) 0.047(9) Uiso 1 4 e d . . .
H36 H 1.179(2) 0.2571(17) 0.7905(13) 0.029(8) Uiso 1 4 e d . . .
H38 H 0.661(2) 0.3037(17) 0.7158(12) 0.031(8) Uiso 1 4 e d . . .
H39 H 0.489(2) 0.2964(18) 0.6869(14) 0.038(9) Uiso 1 4 e d . . .
H40 H 0.366(2) 0.3336(18) 0.7549(14) 0.039(9) Uiso 1 4 e d . . .
H41 H 0.413(2) 0.3835(18) 0.8564(13) 0.039(9) Uiso 1 4 e d . . .
H42 H 0.5864(19) 0.3980(15) 0.8819(12) 0.019(7) Uiso 1 4 e d . . .
H44 H 0.876(2) 0.2359(17) 0.7518(13) 0.030(8) Uiso 1 4 e d . . .
H45 H 0.961(2) 0.2379(16) 0.6608(12) 0.023(7) Uiso 1 4 e d . . .
H46 H 0.985(2) 0.3578(18) 0.6053(14) 0.044(9) Uiso 1 4 e d . . .
H47 H 0.917(2) 0.4789(19) 0.6447(13) 0.040(9) Uiso 1 4 e d . . .
H48 H 0.8340(19) 0.4749(16) 0.7375(11) 0.021(7) Uiso 1 4 e d . . .
H50 H 0.928(2) 0.4480(16) 0.9100(12) 0.019(7) Uiso 1 4 e d . . .
H51 H 0.968(2) 0.5815(18) 0.9305(13) 0.038(8) Uiso 1 4 e d . . .
H52 H 0.854(2) 0.6781(19) 0.8876(13) 0.040(9) Uiso 1 4 e d . . .
H53 H 0.707(2) 0.6399(18) 0.8290(13) 0.037(9) Uiso 1 4 e d . . .
H54 H 0.671(2) 0.5060(16) 0.8081(12) 0.023(7) Uiso 1 4 e d . . .

loop_
_atom_site_aniso_label
_atom_site_aniso_U_11
_atom_site_aniso_U_22
_atom_site_aniso_U_33
_atom_site_aniso_U_23
_atom_site_aniso_U_13
_atom_site_aniso_U_12
Ru1 0.01472(10) 0.01573(11) 0.01421(10) -0.00123(9) 0.00106(7) -0.00150(9)
Cl1 0.0268(4) 0.0258(4) 0.0290(3) -0.0128(3) 0.0053(3) -0.0061(3)
Cl2 0.0222(3) 0.0298(4) 0.0221(3) -0.0098(3) 0.0009(3) -0.0051(3)
P1 0.0156(3) 0.0179(4) 0.0175(3) -0.0010(3) 0.0023(3) -0.0023(3)
P2 0.0159(3) 0.0192(3) 0.0180(3) -0.0017(3) 0.0023(2) -0.0014(3)
P3 0.0173(3) 0.0181(3) 0.0156(3) 0.0000(3) -0.0003(3) -0.0015(3)
C1 0.0127(12) 0.0219(14) 0.0272(13) 0.0048(11) 0.0007(11) -0.0050(11)
C2 0.0306(16) 0.0349(18) 0.0301(16) 0.0066(14) -0.0044(13) 0.0013(14)
C3 0.050(2) 0.058(2) 0.0319(18) 0.0091(17) -0.0161(16) -0.0055(19)
C4 0.0326(18) 0.044(2) 0.057(2) 0.0236(19) -0.0206(17) -0.0091(16)
C5 0.0273(17) 0.0224(17) 0.070(2) 0.0137(17) -0.0039(16) -0.0034(14)
C6 0.0228(15) 0.0247(16) 0.0450(18) 0.0039(14) 0.0002(14) -0.0028(12)
C7 0.0172(13) 0.0189(14) 0.0238(13) -0.0019(11) 0.0040(11) -0.0010(11)
C8 0.0255(15) 0.0223(15) 0.0268(14) 0.0015(12) -0.0019(12) -0.0051(12)
C9 0.0340(17) 0.0349(18) 0.0323(16) 0.0016(14) -0.0116(14) -0.0069(14)
C10 0.0262(16) 0.0287(17) 0.0443(18) -0.0059(14) -0.0063(14) -0.0094(13)
C11 0.0225(15) 0.0259(16) 0.0401(17) -0.0013(14) 0.0100(14) -0.0054(13)
C12 0.0222(14) 0.0242(15) 0.0234(14) 0.0012(12) 0.0049(12) -0.0011(12)
C13 0.0219(13) 0.0208(14) 0.0168(12) 0.0027(11) 0.0019(11) 0.0010(11)
C14 0.0216(15) 0.0268(16) 0.0351(16) -0.0032(13) 0.0044(13) -0.0023(13)
C15 0.0227(16) 0.0342(18) 0.052(2) -0.0004(15) 0.0135(15) 0.0039(14)
C16 0.0414(19) 0.0295(17) 0.0421(18) -0.0040(15) 0.0134(16) 0.0123(15)
C17 0.0388(19) 0.0294(18) 0.0359(17) -0.0094(14) 0.0025(15) 0.0040(15)
C18 0.0216(15) 0.0287(16) 0.0344(16) -0.0058(13) 0.0015(13) 0.0029(13)
C19 0.0208(13) 0.0225(14) 0.0221(13) -0.0024(11) 0.0019(11) -0.0003(11)
C20 0.0211(15) 0.0395(18) 0.0310(15) 0.0093(14) 0.0007(13) -0.0004(13)
C21 0.0308(17) 0.055(2) 0.0334(17) 0.0165(16) 0.0062(14) 0.0030(16)
C22 0.0350(18) 0.048(2) 0.0275(16) 0.0089(15) -0.0048(14) 0.0084(15)
C23 0.0178(15) 0.0437(19) 0.0379(17) 0.0024(14) -0.0021(13) 0.0062(14)
C24 0.0211(14) 0.0352(17) 0.0289(15) 0.0052(13) 0.0047(13) -0.0001(13)
C25 0.0136(12) 0.0196(14) 0.0240(13) -0.0022(11) 0.0031(11) -0.0024(11)
C26 0.0241(15) 0.0256(15) 0.0239(14) 0.0011(13) 0.0031(12) -0.0034(12)
C27 0.0306(16) 0.0290(17) 0.0354(17) -0.0072(14) 0.0022(14) -0.0093(13)
C28 0.0350(17) 0.0247(17) 0.0457(19) 0.0013(14) 0.0069(15) -0.0123(14)
C29 0.0328(17) 0.0317(17) 0.0322(16) 0.0103(14) 0.0037(14) -0.0078(14)
C30 0.0202(14) 0.0285(16) 0.0250(14) -0.0008(12) 0.0015(12) -0.0042(12)
C31 0.0207(14) 0.0253(15) 0.0211(13) -0.0038(11) -0.0023(11) 0.0063(12)
C32 0.0259(16) 0.0256(16) 0.0383(17) -0.0072(13) -0.0001(14) 0.0051(13)
C33 0.0367(18) 0.034(2) 0.049(2) -0.0181(16) -0.0107(16) 0.0128(16)
C34 0.056(2) 0.052(2) 0.0286(17) -0.0166(16) 0.0002(16) 0.0282(19)
C35 0.046(2) 0.054(2) 0.0354(18) -0.0024(17) 0.0171(17) 0.0180(18)
C36 0.0376(18) 0.0340(18) 0.0343(16) -0.0027(14) 0.0134(15) 0.0019(15)
C37 0.0198(13) 0.0208(14) 0.0228(13) 0.0070(11) -0.0036(11) -0.0026(11)
C38 0.0269(15) 0.0345(17) 0.0224(14) 0.0038(13) -0.0023(13) -0.0077(13)
C39 0.0371(19) 0.051(2) 0.0264(16) 0.0112(15) -0.0171(15) -0.0146(16)
C40 0.0188(16) 0.047(2) 0.048(2) 0.0219(16) -0.0104(15) -0.0061(15)
C41 0.0218(15) 0.0353(18) 0.0401(18) 0.0151(14) 0.0002(14) 0.0037(13)
C42 0.0247(15) 0.0227(15) 0.0254(15) 0.0077(12) -0.0011(13) -0.0006(12)
C43 0.0169(13) 0.0252(15) 0.0178(12) -0.0001(11) -0.0010(11) -0.0058(11)
C44 0.0246(15) 0.0306(16) 0.0216(14) -0.0013(13) -0.0002(12) -0.0057(13)
C45 0.0303(16) 0.044(2) 0.0242(15) -0.0089(14) 0.0027(13) -0.0019(15)
C46 0.0289(16) 0.062(2) 0.0201(14) -0.0002(15) 0.0066(13) -0.0100(16)
C47 0.0323(17) 0.045(2) 0.0250(15) 0.0086(15) 0.0022(13) -0.0128(15)
C48 0.0291(16) 0.0299(17) 0.0260(15) 0.0024(13) 0.0031(13) -0.0047(13)
C49 0.0239(14) 0.0174(13) 0.0173(12) 0.0004(11) 0.0045(11) -0.0004(11)
C50 0.0248(15) 0.0199(15) 0.0258(14) -0.0034(12) 0.0029(12) 0.0007(12)
C51 0.0315(16) 0.0249(16) 0.0304(15) -0.0097(13) 0.0030(14) -0.0077(14)
C52 0.049(2) 0.0196(16) 0.0347(16) -0.0036(13) 0.0114(15) -0.0039(15)
C53 0.0438(19) 0.0212(16) 0.0382(17) 0.0060(14) 0.0052(15) 0.0086(15)
C54 0.0277(16) 0.0249(16) 0.0305(15) 0.0039(13) 0.0000(13) 0.0003(13)

loop_
_geom_bond_atom_site_label_1
_geom_bond_atom_site_label_2
_geom_bond_distance
_geom_bond_site_symmetry_2
_geom_bond_publ_flag
Ru1 P3 2.2331(7) . ?
Ru1 Cl1 2.3801(6) . ?
Ru1 P1 2.3814(6) . ?
Ru1 Cl2 2.3948(6) . ?
Ru1 P2 2.4435(6) . ?
P1 C1 1.831(3) . ?
P1 C7 1.835(3) . ?
P1 C13 1.841(2) . ?
P2 C25 1.834(2) . ?
P2 C19 1.843(3) . ?
P2 C31 1.844(2) . ?
P3 C37 1.834(3) . ?
P3 C49 1.837(3) . ?
P3 C43 1.847(2) . ?
C1 C2 1.391(4) . ?
C1 C6 1.392(4) . ?
C2 C3 1.387(4) . ?
C2 H2 0.99(3) . ?
C3 C4 1.377(5) . ?
C3 H3 0.95(4) . ?
C4 C5 1.369(5) . ?
C4 H4 0.98(3) . ?
C5 C6 1.397(4) . ?
C5 H5 0.89(3) . ?
C6 H6 0.94(3) . ?
C7 C8 1.387(4) . ?
C7 C12 1.403(3) . ?
C8 C9 1.382(4) . ?
C8 H8 0.98(3) . ?
C9 C10 1.381(4) . ?
C9 H9 0.94(3) . ?
C10 C11 1.374(4) . ?
C10 H10 0.93(3) . ?
C11 C12 1.385(4) . ?
C11 H11 0.90(3) . ?
C12 H12 0.94(2) . ?
C13 C14 1.390(4) . ?
C13 C18 1.394(4) . ?
C14 C15 1.388(4) . ?
C14 H14 0.93(3) . ?
C15 C16 1.373(4) . ?
C15 H15 0.95(3) . ?
C16 C17 1.376(4) . ?
C16 H16 0.93(3) . ?
C17 C18 1.382(4) . ?
C17 H17 0.94(3) . ?
C18 H18 0.96(3) . ?
C19 C20 1.385(4) . ?
C19 C24 1.396(4) . ?
C20 C21 1.389(4) . ?
C20 H20 1.13(3) . ?
C21 C22 1.371(4) . ?
C21 H21 0.98(3) . ?
C22 C23 1.379(4) . ?
C22 H22 0.89(3) . ?
C23 C24 1.384(4) . ?
C23 H23 0.97(3) . ?
C24 H24 0.92(3) . ?
C25 C26 1.392(4) . ?
C25 C30 1.395(3) . ?
C26 C27 1.379(4) . ?
C26 H26 0.86(2) . ?
C27 C28 1.384(4) . ?
C27 H27 0.94(3) . ?
C28 C29 1.378(4) . ?
C28 H28 0.96(3) . ?
C29 C30 1.382(4) . ?
C29 H29 0.93(3) . ?
C30 H30 0.92(2) . ?
C31 C36 1.385(4) . ?
C31 C32 1.385(4) . ?
C32 C33 1.382(4) . ?
C32 H32 0.92(3) . ?
C33 C34 1.378(5) . ?
C33 H33 0.88(3) . ?
C34 C35 1.373(5) . ?
C34 H34 0.92(3) . ?
C35 C36 1.392(4) . ?
C35 H35 0.93(3) . ?
C36 H36 0.96(3) . ?
C37 C38 1.388(4) . ?
C37 C42 1.400(4) . ?
C38 C39 1.399(4) . ?
C38 H38 0.92(3) . ?
C39 C40 1.373(4) . ?
C39 H39 0.87(3) . ?
C40 C41 1.372(4) . ?
C40 H40 0.89(3) . ?
C41 C42 1.385(4) . ?
C41 H41 0.96(3) . ?
C42 H42 0.89(2) . ?
C43 C44 1.387(4) . ?
C43 C48 1.395(4) . ?
C44 C45 1.391(4) . ?
C44 H44 0.93(3) . ?
C45 C46 1.379(4) . ?
C45 H45 0.91(3) . ?
C46 C47 1.376(4) . ?
C46 H46 0.93(3) . ?
C47 C48 1.389(4) . ?
C47 H47 0.95(3) . ?
C48 H48 0.89(3) . ?
C49 C50 1.386(4) . ?
C49 C54 1.395(4) . ?
C50 C51 1.387(4) . ?
C50 H50 0.89(3) . ?
C51 C52 1.375(4) . ?
C51 H51 0.97(3) . ?
C52 C53 1.378(4) . ?
C52 H52 0.92(3) . ?
C53 C54 1.387(4) . ?
C53 H53 0.89(3) . ?
C54 H54 0.92(3) . ?
